data_2017516
loop_
_publ_author_name
'Spencer, John'
'Chowdhry, Babur Z.'
'Hamid, Samiyah'
'Mendham, Andrew P.'
'Male, Louise'
'Coles, Simon J.'
'Hursthouse, Michael B.'

_publ_section_title
;
 Seven 3-methylidene-1<i>H</i>-indol-2(3<i>H</i>)-ones related to the
 multiple-receptor tyrosine kinase inhibitor sunitinib
;
_journal_coeditor_code GG3207
_journal_issue 2
_journal_name_full 'Acta Crystallographica Section C'
_journal_page_first o71
_journal_page_last o78
_journal_paper_doi 10.1107/S0108270109054134
_journal_volume 66
_journal_year 2010
_chemical_formula_iupac 'C14 H15 N O'
_chemical_formula_moiety 'C14 H15 N O'
_chemical_formula_sum 'C14 H15 N O'
_chemical_formula_weight 213.27
_chemical_name_systematic
;
3-cyclohexylidene-1<i>H</i>-indol-2(3<i>H</i>)-one
;
_space_group_IT_number 2
_symmetry_cell_setting triclinic
_symmetry_space_group_name_Hall '-P 1'
_symmetry_space_group_name_H-M 'P -1'
_atom_sites_solution_hydrogens geom
_atom_sites_solution_primary direct
_atom_sites_solution_secondary difmap
_audit_creation_method SHELXL97
_cell_angle_alpha 95.3890(10)
_cell_angle_beta 98.498(2)
_cell_angle_gamma 101.201(2)
_cell_formula_units_Z 4
_cell_length_a 5.37320(10)
_cell_length_b 13.4962(4)
_cell_length_c 15.8088(5)
_cell_measurement_reflns_used 12338
_cell_measurement_temperature 120(2)
_cell_measurement_theta_max 27.48
_cell_measurement_theta_min 2.91
_cell_volume 1103.32(5)
_computing_cell_refinement
;
DENZO (Otwinowski & Minor, 1997) and COLLECT (Nonius, 1998)
;
_computing_data_collection 'COLLECT (Nonius, 1998)'
_computing_data_reduction
;
DENZO (Otwinowski & Minor, 1997) and COLLECT (Nonius, 1998)
;
_computing_molecular_graphics
;
ORTEP-3 for Windows (Version 2.01; Farrugia, 1997) and
Mercury (Version 1.4.2; Macrae <i>et al.</i>, 2006)
;
_computing_publication_material 'WinGX (Farrugia, 1999)'
_computing_structure_refinement 'SHELXL97 (Sheldrick, 2008)'
_computing_structure_solution 'SIR2004 (Burla <i>et al.</i>, 2005)'
_diffrn_ambient_temperature 120(2)
_diffrn_detector_area_resol_mean '4096x4096pixels / 62x62mm'
_diffrn_measured_fraction_theta_full 0.992
_diffrn_measured_fraction_theta_max 0.992
_diffrn_measurement_device_type 'Bruker Nonius APEXII CCD camera on \k-goniostat'
_diffrn_measurement_method '\f and \w scans'
_diffrn_radiation_monochromator '10cm confocal mirrors'
_diffrn_radiation_source 'Bruker Nonius FR591 rotating anode'
_diffrn_radiation_type MoK\a
_diffrn_radiation_wavelength 0.71073
_diffrn_reflns_av_R_equivalents 0.0589
_diffrn_reflns_av_sigmaI/netI 0.0577
_diffrn_reflns_limit_h_max 6
_diffrn_reflns_limit_h_min -6
_diffrn_reflns_limit_k_max 17
_diffrn_reflns_limit_k_min -17
_diffrn_reflns_limit_l_max 20
_diffrn_reflns_limit_l_min -20
_diffrn_reflns_number 18503
_diffrn_reflns_theta_full 27.48
_diffrn_reflns_theta_max 27.48
_diffrn_reflns_theta_min 3.10
_exptl_absorpt_coefficient_mu 0.081
_exptl_absorpt_correction_T_max 0.9952
_exptl_absorpt_correction_T_min 0.9346
_exptl_absorpt_correction_type multi-scan
_exptl_absorpt_process_details '(SADABS; Sheldrick, 2007)'
_exptl_crystal_colour 'light brown'
_exptl_crystal_density_diffrn 1.284
_exptl_crystal_density_method 'not measured'
_exptl_crystal_description needle
_exptl_crystal_F_000 456
_exptl_crystal_size_max 0.85
_exptl_crystal_size_mid 0.08
_exptl_crystal_size_min 0.06
_refine_diff_density_max 0.328
_refine_diff_density_min -0.235
_refine_ls_extinction_method none
_refine_ls_goodness_of_fit_ref 1.072
_refine_ls_hydrogen_treatment constr
_refine_ls_matrix_type full
_refine_ls_number_parameters 289
_refine_ls_number_reflns 4997
_refine_ls_number_restraints 0
_refine_ls_restrained_S_all 1.072
_refine_ls_R_factor_all 0.0940
_refine_ls_R_factor_gt 0.0660
_refine_ls_shift/su_max 0.000
_refine_ls_shift/su_mean 0.000
_refine_ls_structure_factor_coef Fsqd
_refine_ls_weighting_details 'calc w = 1/[\s^2^(Fo^2^)+(0.0002P)^2^+1.4948P] where P=(Fo^2^+2Fc^2^)/3'
_refine_ls_weighting_scheme calc
_refine_ls_wR_factor_gt 0.1199
_refine_ls_wR_factor_ref 0.1347
_reflns_number_gt 3778
_reflns_number_total 4997
_reflns_threshold_expression I>2\s(I)
_cod_data_source_file gg3207.cif
_cod_data_source_block 4c
_cod_database_code 2017516
_cod_database_fobs_code 2017516

loop_
_symmetry_equiv_pos_as_xyz
'x, y, z'
'-x, -y, -z'

loop_
_atom_site_type_symbol
_atom_site_label
_atom_site_fract_x
_atom_site_fract_y
_atom_site_fract_z
_atom_site_U_iso_or_equiv
_atom_site_adp_type
_atom_site_calc_flag
_atom_site_refinement_flags
_atom_site_occupancy
_atom_site_disorder_assembly
_atom_site_disorder_group
C C1 1.2267(4) 0.49598(18) 0.07719(13) 0.0215(5) Uani d . 1 . .
C C2 1.0170(4) 0.46698(17) 0.12946(13) 0.0197(4) Uani d . 1 . .
C C3 0.9590(4) 0.35410(17) 0.11870(14) 0.0215(5) Uani d . 1 . .
C C4 1.1289(4) 0.32256(17) 0.06723(14) 0.0219(5) Uani d . 1 . .
C C5 1.1335(5) 0.22196(18) 0.04454(15) 0.0265(5) Uani d . 1 . .
H H5 1.2530 0.2034 0.0105 0.032 Uiso calc R 1 . .
C C6 0.9566(5) 0.14822(18) 0.07327(15) 0.0273(5) Uani d . 1 . .
H H6 0.9559 0.0782 0.0592 0.033 Uiso calc R 1 . .
C C7 0.7826(5) 0.17608(18) 0.12201(15) 0.0274(5) Uani d . 1 . .
H H7 0.6623 0.1249 0.1407 0.033 Uiso calc R 1 . .
C C8 0.7811(4) 0.27834(18) 0.14421(15) 0.0256(5) Uani d . 1 . .
H H8 0.6581 0.2964 0.1769 0.031 Uiso calc R 1 . .
C C9 0.9254(4) 0.53507(17) 0.17809(14) 0.0218(5) Uani d . 1 . .
C C10 0.7413(5) 0.50503(19) 0.23890(16) 0.0296(5) Uani d . 1 . .
H H10A 0.6947 0.4299 0.2350 0.035 Uiso calc R 1 . .
H H10B 0.5817 0.5301 0.2224 0.035 Uiso calc R 1 . .
C C11 0.8652(5) 0.55019(18) 0.33175(15) 0.0264(5) Uani d . 1 . .
H H11A 0.7406 0.5318 0.3709 0.032 Uiso calc R 1 . .
H H11B 1.0173 0.5210 0.3496 0.032 Uiso calc R 1 . .
C C12 0.9474(4) 0.66549(17) 0.33919(15) 0.0242(5) Uani d . 1 . .
H H12A 1.0360 0.6926 0.3987 0.029 Uiso calc R 1 . .
H H12B 0.7933 0.6953 0.3272 0.029 Uiso calc R 1 . .
C C13 1.1275(4) 0.69620(17) 0.27574(15) 0.0243(5) Uani d . 1 . .
H H13A 1.2907 0.6738 0.2924 0.029 Uiso calc R 1 . .
H H13B 1.1681 0.7713 0.2785 0.029 Uiso calc R 1 . .
C C14 1.0064(4) 0.64885(17) 0.18258(15) 0.0241(5) Uani d . 1 . .
H H14A 0.8548 0.6776 0.1631 0.029 Uiso calc R 1 . .
H H14B 1.1329 0.6658 0.1438 0.029 Uiso calc R 1 . .
N N1 1.2855(4) 0.40804(14) 0.04460(12) 0.0234(4) Uani d . 1 . .
H H1 1.4069 0.4053 0.0132 0.028 Uiso calc R 1 . .
O O1 1.3379(3) 0.58122(12) 0.06518(10) 0.0255(4) Uani d . 1 . .
C C101 0.7052(4) 0.05891(16) 0.44320(15) 0.0208(5) Uani d . 1 . .
C C102 0.4930(4) 0.08886(16) 0.38401(14) 0.0202(5) Uani d . 1 . .
C C103 0.4658(4) 0.02215(16) 0.30140(14) 0.0211(5) Uani d . 1 . .
C C104 0.6567(4) -0.03585(16) 0.31196(15) 0.0220(5) Uani d . 1 . .
C C105 0.6866(5) -0.10715(18) 0.24781(16) 0.0271(5) Uani d . 1 . .
H H105 0.8198 -0.1441 0.2564 0.033 Uiso calc R 1 . .
C C106 0.5157(5) -0.12313(18) 0.17030(16) 0.0295(5) Uani d . 1 . .
H H106 0.5331 -0.1710 0.1247 0.035 Uiso calc R 1 . .
C C107 0.3196(5) -0.06953(18) 0.15912(15) 0.0281(5) Uani d . 1 . .
H H107 0.2018 -0.0823 0.1063 0.034 Uiso calc R 1 . .
C C108 0.2931(4) 0.00282(17) 0.22444(15) 0.0246(5) Uani d . 1 . .
H H108 0.1575 0.0386 0.2162 0.030 Uiso calc R 1 . .
C C109 0.3749(4) 0.16534(16) 0.40503(14) 0.0211(5) Uani d . 1 . .
C C110 0.1966(5) 0.20541(17) 0.33968(15) 0.0269(5) Uani d . 1 . .
H H11C 0.0179 0.1862 0.3507 0.032 Uiso calc R 1 . .
H H11D 0.2016 0.1738 0.2810 0.032 Uiso calc R 1 . .
C C111 0.2739(5) 0.32120(17) 0.34438(15) 0.0269(5) Uani d . 1 . .
H H11E 0.4421 0.3396 0.3250 0.032 Uiso calc R 1 . .
H H11F 0.1448 0.3456 0.3048 0.032 Uiso calc R 1 . .
C C112 0.2938(5) 0.37387(17) 0.43536(15) 0.0263(5) Uani d . 1 . .
H H11G 0.1226 0.3604 0.4532 0.032 Uiso calc R 1 . .
H H11H 0.3508 0.4484 0.4365 0.032 Uiso calc R 1 . .
C C113 0.4856(4) 0.33473(17) 0.49802(15) 0.0239(5) Uani d . 1 . .
H H11I 0.4918 0.3673 0.5573 0.029 Uiso calc R 1 . .
H H11J 0.6596 0.3534 0.4829 0.029 Uiso calc R 1 . .
C C114 0.4086(4) 0.21904(17) 0.49482(14) 0.0225(5) Uani d . 1 . .
H H11K 0.5428 0.1951 0.5326 0.027 Uiso calc R 1 . .
H H11L 0.2454 0.2014 0.5174 0.027 Uiso calc R 1 . .
N N101 0.7970(3) -0.01058(14) 0.39543(12) 0.0236(4) Uani d . 1 . .
H H101 0.9293 -0.0365 0.4148 0.028 Uiso calc R 1 . .
O O101 0.7941(3) 0.09076(12) 0.51969(10) 0.0255(4) Uani d . 1 . .

loop_
_atom_site_aniso_label
_atom_site_aniso_U_11
_atom_site_aniso_U_22
_atom_site_aniso_U_33
_atom_site_aniso_U_12
_atom_site_aniso_U_13
_atom_site_aniso_U_23
C1 0.0207(11) 0.0299(13) 0.0141(10) 0.0050(9) 0.0036(8) 0.0044(9)
C2 0.0192(10) 0.0233(11) 0.0153(10) 0.0011(8) 0.0025(8) 0.0027(9)
C3 0.0213(11) 0.0259(12) 0.0157(10) 0.0031(9) 0.0005(8) 0.0024(9)
C4 0.0217(11) 0.0261(12) 0.0167(11) 0.0040(9) 0.0010(8) 0.0032(9)
C5 0.0283(12) 0.0288(13) 0.0226(12) 0.0090(10) 0.0033(9) 0.0002(10)
C6 0.0345(13) 0.0235(12) 0.0217(12) 0.0050(10) -0.0003(10) 0.0017(10)
C7 0.0288(12) 0.0240(12) 0.0262(12) -0.0012(10) 0.0027(10) 0.0042(10)
C8 0.0243(12) 0.0286(13) 0.0229(12) 0.0016(9) 0.0056(9) 0.0033(10)
C9 0.0187(11) 0.0253(12) 0.0198(11) 0.0008(9) 0.0029(8) 0.0027(9)
C10 0.0281(13) 0.0290(13) 0.0318(13) 0.0011(10) 0.0150(10) -0.0007(10)
C11 0.0308(13) 0.0281(13) 0.0240(12) 0.0105(10) 0.0099(10) 0.0050(10)
C12 0.0231(11) 0.0272(12) 0.0224(12) 0.0066(9) 0.0040(9) 0.0014(9)
C13 0.0231(11) 0.0212(12) 0.0287(13) 0.0045(9) 0.0064(9) 0.0017(10)
C14 0.0262(12) 0.0249(12) 0.0232(12) 0.0062(9) 0.0082(9) 0.0046(9)
N1 0.0217(10) 0.0268(10) 0.0226(10) 0.0038(8) 0.0093(8) 0.0019(8)
O1 0.0274(8) 0.0260(9) 0.0242(8) 0.0026(7) 0.0109(7) 0.0049(7)
C101 0.0183(10) 0.0171(11) 0.0273(12) 0.0022(8) 0.0042(9) 0.0067(9)
C102 0.0177(10) 0.0191(11) 0.0232(11) 0.0003(8) 0.0030(8) 0.0073(9)
C103 0.0190(11) 0.0190(11) 0.0251(12) 0.0017(8) 0.0049(9) 0.0055(9)
C104 0.0177(11) 0.0193(11) 0.0286(12) 0.0013(8) 0.0047(9) 0.0055(9)
C105 0.0257(12) 0.0232(12) 0.0347(14) 0.0048(9) 0.0120(10) 0.0049(10)
C106 0.0352(14) 0.0228(12) 0.0304(13) 0.0026(10) 0.0121(11) -0.0002(10)
C107 0.0309(13) 0.0277(13) 0.0227(12) 0.0001(10) 0.0031(10) 0.0040(10)
C108 0.0232(11) 0.0239(12) 0.0258(12) 0.0034(9) 0.0025(9) 0.0044(10)
C109 0.0195(11) 0.0195(11) 0.0233(11) 0.0021(8) 0.0015(9) 0.0058(9)
C110 0.0278(12) 0.0233(12) 0.0274(13) 0.0066(9) -0.0038(10) 0.0037(10)
C111 0.0309(13) 0.0230(12) 0.0269(13) 0.0075(10) 0.0003(10) 0.0063(10)
C112 0.0281(12) 0.0212(12) 0.0300(13) 0.0071(9) 0.0025(10) 0.0055(10)
C113 0.0245(11) 0.0240(12) 0.0236(12) 0.0060(9) 0.0043(9) 0.0029(9)
C114 0.0245(11) 0.0210(11) 0.0232(12) 0.0052(9) 0.0041(9) 0.0077(9)
N101 0.0190(9) 0.0232(10) 0.0297(11) 0.0072(8) 0.0024(8) 0.0059(8)
O101 0.0241(8) 0.0261(9) 0.0255(9) 0.0063(7) -0.0014(7) 0.0050(7)

loop_
_atom_type_symbol
_atom_type_description
_atom_type_scat_dispersion_real
_atom_type_scat_dispersion_imag
_atom_type_scat_source
C C 0.0033 0.0016 'International Tables Vol C Tables 4.2.6.8 and 6.1.1.4'
H H 0.0000 0.0000 'International Tables Vol C Tables 4.2.6.8 and 6.1.1.4'
N N 0.0061 0.0033 'International Tables Vol C Tables 4.2.6.8 and 6.1.1.4'
O O 0.0106 0.0060 'International Tables Vol C Tables 4.2.6.8 and 6.1.1.4'

loop_
_geom_angle_atom_site_label_1
_geom_angle_atom_site_label_2
_geom_angle_atom_site_label_3
_geom_angle_site_symmetry_1
_geom_angle_site_symmetry_3
_geom_angle
_geom_angle_publ_flag
O1 C1 N1 . . 123.3(2) ?
O1 C1 C2 . . 129.5(2) ?
N1 C1 C2 . . 107.13(18) ?
C9 C2 C3 . . 131.1(2) ?
C9 C2 C1 . . 124.0(2) ?
C3 C2 C1 . . 104.83(18) ?
C8 C3 C4 . . 117.2(2) ?
C8 C3 C2 . . 135.8(2) ?
C4 C3 C2 . . 106.95(19) ?
C5 C4 N1 . . 127.1(2) ?
C5 C4 C3 . . 123.4(2) ?
N1 C4 C3 . . 109.48(19) ?
C4 C5 C6 . . 117.6(2) ?
C4 C5 H5 . . 121.2 ?
C6 C5 H5 . . 121.2 ?
C7 C6 C5 . . 120.6(2) ?
C7 C6 H6 . . 119.7 ?
C5 C6 H6 . . 119.7 ?
C6 C7 C8 . . 120.8(2) ?
C6 C7 H7 . . 119.6 ?
C8 C7 H7 . . 119.6 ?
C3 C8 C7 . . 120.3(2) ?
C3 C8 H8 . . 119.9 ?
C7 C8 H8 . . 119.9 ?
C2 C9 C14 . . 124.7(2) ?
C2 C9 C10 . . 123.3(2) ?
C14 C9 C10 . . 111.85(19) ?
C9 C10 C11 . . 110.14(19) ?
C9 C10 H10A . . 109.6 ?
C11 C10 H10A . . 109.6 ?
C9 C10 H10B . . 109.6 ?
C11 C10 H10B . . 109.6 ?
H10A C10 H10B . . 108.1 ?
C12 C11 C10 . . 110.90(19) ?
C12 C11 H11A . . 109.5 ?
C10 C11 H11A . . 109.5 ?
C12 C11 H11B . . 109.5 ?
C10 C11 H11B . . 109.5 ?
H11A C11 H11B . . 108.0 ?
C11 C12 C13 . . 110.63(19) ?
C11 C12 H12A . . 109.5 ?
C13 C12 H12A . . 109.5 ?
C11 C12 H12B . . 109.5 ?
C13 C12 H12B . . 109.5 ?
H12A C12 H12B . . 108.1 ?
C12 C13 C14 . . 111.61(19) ?
C12 C13 H13A . . 109.3 ?
C14 C13 H13A . . 109.3 ?
C12 C13 H13B . . 109.3 ?
C14 C13 H13B . . 109.3 ?
H13A C13 H13B . . 108.0 ?
C9 C14 C13 . . 110.24(18) ?
C9 C14 H14A . . 109.6 ?
C13 C14 H14A . . 109.6 ?
C9 C14 H14B . . 109.6 ?
C13 C14 H14B . . 109.6 ?
H14A C14 H14B . . 108.1 ?
C1 N1 C4 . . 111.54(18) ?
C1 N1 H1 . . 124.2 ?
C4 N1 H1 . . 124.2 ?
O101 C101 N101 . . 123.7(2) ?
O101 C101 C102 . . 129.4(2) ?
N101 C101 C102 . . 106.85(19) ?
C109 C102 C103 . . 130.7(2) ?
C109 C102 C101 . . 124.5(2) ?
C103 C102 C101 . . 104.66(18) ?
C108 C103 C104 . . 118.1(2) ?
C108 C103 C102 . . 134.7(2) ?
C104 C103 C102 . . 107.06(19) ?
C105 C104 N101 . . 127.8(2) ?
C105 C104 C103 . . 122.9(2) ?
N101 C104 C103 . . 109.2(2) ?
C104 C105 C106 . . 117.9(2) ?
C104 C105 H105 . . 121.1 ?
C106 C105 H105 . . 121.1 ?
C107 C106 C105 . . 120.4(2) ?
C107 C106 H106 . . 119.8 ?
C105 C106 H106 . . 119.8 ?
C106 C107 C108 . . 120.9(2) ?
C106 C107 H107 . . 119.5 ?
C108 C107 H107 . . 119.5 ?
C103 C108 C107 . . 119.7(2) ?
C103 C108 H108 . . 120.2 ?
C107 C108 H108 . . 120.2 ?
C102 C109 C114 . . 123.5(2) ?
C102 C109 C110 . . 123.0(2) ?
C114 C109 C110 . . 113.48(19) ?
C109 C110 C111 . . 111.26(19) ?
C109 C110 H11C . . 109.4 ?
C111 C110 H11C . . 109.4 ?
C109 C110 H11D . . 109.4 ?
C111 C110 H11D . . 109.4 ?
H11C C110 H11D . . 108.0 ?
C112 C111 C110 . . 111.86(19) ?
C112 C111 H11E . . 109.2 ?
C110 C111 H11E . . 109.2 ?
C112 C111 H11F . . 109.2 ?
C110 C111 H11F . . 109.2 ?
H11E C111 H11F . . 107.9 ?
C111 C112 C113 . . 110.08(19) ?
C111 C112 H11G . . 109.6 ?
C113 C112 H11G . . 109.6 ?
C111 C112 H11H . . 109.6 ?
C113 C112 H11H . . 109.6 ?
H11G C112 H11H . . 108.2 ?
C112 C113 C114 . . 110.81(19) ?
C112 C113 H11I . . 109.5 ?
C114 C113 H11I . . 109.5 ?
C112 C113 H11J . . 109.5 ?
C114 C113 H11J . . 109.5 ?
H11I C113 H11J . . 108.1 ?
C109 C114 C113 . . 112.15(18) ?
C109 C114 H11K . . 109.2 ?
C113 C114 H11K . . 109.2 ?
C109 C114 H11L . . 109.2 ?
C113 C114 H11L . . 109.2 ?
H11K C114 H11L . . 107.9 ?
C101 N101 C104 . . 111.99(18) ?
C101 N101 H101 . . 124.0 ?
C104 N101 H101 . . 124.0 ?

loop_
_geom_bond_atom_site_label_1
_geom_bond_atom_site_label_2
_geom_bond_site_symmetry_2
_geom_bond_distance
_geom_bond_publ_flag
C1 O1 . 1.234(3) ?
C1 N1 . 1.361(3) ?
C1 C2 . 1.507(3) ?
C2 C9 . 1.354(3) ?
C2 C3 . 1.483(3) ?
C3 C8 . 1.390(3) ?
C3 C4 . 1.408(3) ?
C4 C5 . 1.377(3) ?
C4 N1 . 1.399(3) ?
C5 C6 . 1.395(3) ?
C5 H5 . 0.9500 ?
C6 C7 . 1.380(3) ?
C6 H6 . 0.9500 ?
C7 C8 . 1.393(3) ?
C7 H7 . 0.9500 ?
C8 H8 . 0.9500 ?
C9 C14 . 1.504(3) ?
C9 C10 . 1.505(3) ?
C10 C11 . 1.535(3) ?
C10 H10A . 0.9900 ?
C10 H10B . 0.9900 ?
C11 C12 . 1.521(3) ?
C11 H11A . 0.9900 ?
C11 H11B . 0.9900 ?
C12 C13 . 1.524(3) ?
C12 H12A . 0.9900 ?
C12 H12B . 0.9900 ?
C13 C14 . 1.543(3) ?
C13 H13A . 0.9900 ?
C13 H13B . 0.9900 ?
C14 H14A . 0.9900 ?
C14 H14B . 0.9900 ?
N1 H1 . 0.8800 ?
C101 O101 . 1.236(3) ?
C101 N101 . 1.360(3) ?
C101 C102 . 1.508(3) ?
C102 C109 . 1.353(3) ?
C102 C103 . 1.486(3) ?
C103 C108 . 1.386(3) ?
C103 C104 . 1.407(3) ?
C104 C105 . 1.381(3) ?
C104 N101 . 1.396(3) ?
C105 C106 . 1.390(3) ?
C105 H105 . 0.9500 ?
C106 C107 . 1.389(3) ?
C106 H106 . 0.9500 ?
C107 C108 . 1.396(3) ?
C107 H107 . 0.9500 ?
C108 H108 . 0.9500 ?
C109 C114 . 1.501(3) ?
C109 C110 . 1.514(3) ?
C110 C111 . 1.529(3) ?
C110 H11C . 0.9900 ?
C110 H11D . 0.9900 ?
C111 C112 . 1.523(3) ?
C111 H11E . 0.9900 ?
C111 H11F . 0.9900 ?
C112 C113 . 1.527(3) ?
C112 H11G . 0.9900 ?
C112 H11H . 0.9900 ?
C113 C114 . 1.530(3) ?
C113 H11I . 0.9900 ?
C113 H11J . 0.9900 ?
C114 H11K . 0.9900 ?
C114 H11L . 0.9900 ?
N101 H101 . 0.8800 ?

loop_
_geom_hbond_atom_site_label_D
_geom_hbond_atom_site_label_H
_geom_hbond_atom_site_label_A
_geom_hbond_site_symmetry_A
_geom_hbond_distance_DH
_geom_hbond_distance_HA
_geom_hbond_distance_DA
_geom_hbond_angle_DHA
_geom_hbond_publ_flag
N1 H1 O1 2_865 0.88 1.97 2.846(2) 170.5 no
N101 H101 O101 2_756 0.88 1.98 2.850(2) 169.0 no

loop_
_geom_torsion_atom_site_label_1
_geom_torsion_atom_site_label_2
_geom_torsion_atom_site_label_3
_geom_torsion_atom_site_label_4
_geom_torsion_site_symmetry_1
_geom_torsion_site_symmetry_2
_geom_torsion_site_symmetry_3
_geom_torsion_site_symmetry_4
_geom_torsion
_geom_torsion_publ_flag
O1 C1 C2 C9 . . . . -4.4(4) ?
N1 C1 C2 C9 . . . . 173.8(2) ?
O1 C1 C2 C3 . . . . 179.2(2) ?
N1 C1 C2 C3 . . . . -2.6(2) ?
C9 C2 C3 C8 . . . . 8.3(4) ?
C1 C2 C3 C8 . . . . -175.7(2) ?
C9 C2 C3 C4 . . . . -174.0(2) ?
C1 C2 C3 C4 . . . . 2.0(2) ?
C8 C3 C4 C5 . . . . -2.7(3) ?
C2 C3 C4 C5 . . . . 179.1(2) ?
C8 C3 C4 N1 . . . . 177.43(19) ?
C2 C3 C4 N1 . . . . -0.7(2) ?
N1 C4 C5 C6 . . . . -179.1(2) ?
C3 C4 C5 C6 . . . . 1.1(3) ?
C4 C5 C6 C7 . . . . 0.6(3) ?
C5 C6 C7 C8 . . . . -0.6(4) ?
C4 C3 C8 C7 . . . . 2.7(3) ?
C2 C3 C8 C7 . . . . -179.8(2) ?
C6 C7 C8 C3 . . . . -1.1(4) ?
C3 C2 C9 C14 . . . . 179.5(2) ?
C1 C2 C9 C14 . . . . 4.1(3) ?
C3 C2 C9 C10 . . . . 3.6(4) ?
C1 C2 C9 C10 . . . . -171.7(2) ?
C2 C9 C10 C11 . . . . 118.1(2) ?
C14 C9 C10 C11 . . . . -58.3(3) ?
C9 C10 C11 C12 . . . . 57.3(3) ?
C10 C11 C12 C13 . . . . -55.9(2) ?
C11 C12 C13 C14 . . . . 54.8(2) ?
C2 C9 C14 C13 . . . . -119.5(2) ?
C10 C9 C14 C13 . . . . 56.8(2) ?
C12 C13 C14 C9 . . . . -54.9(2) ?
O1 C1 N1 C4 . . . . -179.4(2) ?
C2 C1 N1 C4 . . . . 2.2(2) ?
C5 C4 N1 C1 . . . . 179.2(2) ?
C3 C4 N1 C1 . . . . -1.0(2) ?
O101 C101 C102 C109 . . . . 5.8(4) ?
N101 C101 C102 C109 . . . . -171.8(2) ?
O101 C101 C102 C103 . . . . -178.0(2) ?
N101 C101 C102 C103 . . . . 4.5(2) ?
C109 C102 C103 C108 . . . . -12.0(4) ?
C101 C102 C103 C108 . . . . 172.1(2) ?
C109 C102 C103 C104 . . . . 172.8(2) ?
C101 C102 C103 C104 . . . . -3.1(2) ?
C108 C103 C104 C105 . . . . 3.2(3) ?
C102 C103 C104 C105 . . . . 179.4(2) ?
C108 C103 C104 N101 . . . . -175.44(19) ?
C102 C103 C104 N101 . . . . 0.8(2) ?
N101 C104 C105 C106 . . . . 177.0(2) ?
C103 C104 C105 C106 . . . . -1.4(3) ?
C104 C105 C106 C107 . . . . -0.9(3) ?
C105 C106 C107 C108 . . . . 1.4(4) ?
C104 C103 C108 C107 . . . . -2.7(3) ?
C102 C103 C108 C107 . . . . -177.6(2) ?
C106 C107 C108 C103 . . . . 0.5(3) ?
C103 C102 C109 C114 . . . . 174.2(2) ?
C101 C102 C109 C114 . . . . -10.6(3) ?
C103 C102 C109 C110 . . . . -6.2(4) ?
C101 C102 C109 C110 . . . . 169.0(2) ?
C102 C109 C110 C111 . . . . -128.4(2) ?
C114 C109 C110 C111 . . . . 51.2(3) ?
C109 C110 C111 C112 . . . . -53.8(3) ?
C110 C111 C112 C113 . . . . 57.1(3) ?
C111 C112 C113 C114 . . . . -56.8(2) ?
C102 C109 C114 C113 . . . . 127.6(2) ?
C110 C109 C114 C113 . . . . -52.0(2) ?
C112 C113 C114 C109 . . . . 54.5(2) ?
O101 C101 N101 C104 . . . . 178.0(2) ?
C102 C101 N101 C104 . . . . -4.3(2) ?
C105 C104 N101 C101 . . . . -176.3(2) ?
C103 C104 N101 C101 . . . . 2.3(2) ?
